data_1549274
loop_
_publ_author_name
'Zatolochnaya, Olga V.'
'Rodr\'iguez, Sonia'
'Zhang, Yongda'
'Lao, Kendricks S.'
'Tcyrulnikov, Sergei'
'Li, Guisheng'
'Wang, Xiao-Jun'
'Qu, Bo'
'Biswas, Soumik'
'Mangunuru, Hari P. R.'
'Rivalti, Daniel'
'Sieber, Joshua D.'
'Desrosiers, Jean-Nicolas'
'Leung, Joyce C.'
'Grinberg, Nelu'
'Lee, Heewon'
'Haddad, Nizar'
'Yee, Nathan K.'
'Song, Jinhua J.'
'Kozlowski, Marisa C.'
'Senanayake, Chris H.'

_publ_section_title
;
 Copper-catalyzed asymmetric hydrogenation of 2-substituted ketones
 <i>via</i> dynamic kinetic resolution.
;
_journal_issue 19
_journal_name_full 'Chemical science'
_journal_page_first 4505
_journal_page_last 4510
_journal_paper_doi 10.1039/c8sc00434j
_journal_volume 9
_journal_year 2018
_chemical_formula_moiety 'C64 H92 Cl2 Cu2 N4 O4 P4'
_chemical_formula_sum 'C64 H92 Cl2 Cu2 N4 O4 P4'
_chemical_formula_weight 1303.27
_space_group_crystal_system orthorhombic
_space_group_IT_number 19
_space_group_name_Hall 'P 2ac 2ab'
_space_group_name_H-M_alt 'P 21 21 21'
_symmetry_space_group_name_Hall 'P 2ac 2ab'
_symmetry_space_group_name_H-M 'P 21 21 21'
_atom_sites_solution_hydrogens geom
_audit_creation_date 2018-01-05
_audit_creation_method
;
Olex2 1.2
(compiled 2017.01.04 svn.r3372 for OlexSys, GUI svn.r5289)
;
_audit_update_record
;
2018-01-12 deposited with the CCDC.
2018-04-20 downloaded from the CCDC.
;
_cell_angle_alpha 90
_cell_angle_beta 90
_cell_angle_gamma 90
_cell_formula_units_Z 4
_cell_length_a 13.6900(7)
_cell_length_b 16.8264(8)
_cell_length_c 30.4315(14)
_cell_measurement_reflns_used 9987
_cell_measurement_temperature 100(2)
_cell_measurement_theta_max 66.645
_cell_measurement_theta_min 2.904
_cell_volume 7010.0(6)
_computing_cell_refinement 'SAINT v8.37A (Bruker, 2015)'
_computing_data_reduction 'SAINT v8.37A (Bruker, 2015)'
_computing_molecular_graphics 'Olex2 (Dolomanov et al., 2009)'
_computing_publication_material 'Olex2 (Dolomanov et al., 2009)'
_computing_structure_refinement 'XL (Sheldrick, 2008)'
_diffrn_ambient_temperature 99.99
_diffrn_measured_fraction_theta_full 0.977
_diffrn_measured_fraction_theta_max 0.976
_diffrn_measurement_device_type 'Bruker APEX-II CCD'
_diffrn_measurement_method '\f and \w scans'
_diffrn_radiation_type CuK\a
_diffrn_radiation_wavelength 1.54184
_diffrn_reflns_av_R_equivalents 0.0300
_diffrn_reflns_av_unetI/netI 0.0385
_diffrn_reflns_Laue_measured_fraction_full 0.977
_diffrn_reflns_Laue_measured_fraction_max 0.976
_diffrn_reflns_limit_h_max 13
_diffrn_reflns_limit_h_min -15
_diffrn_reflns_limit_k_max 20
_diffrn_reflns_limit_k_min -19
_diffrn_reflns_limit_l_max 35
_diffrn_reflns_limit_l_min -36
_diffrn_reflns_number 32805
_diffrn_reflns_point_group_measured_fraction_full 0.945
_diffrn_reflns_point_group_measured_fraction_max 0.945
_diffrn_reflns_theta_full 66.680
_diffrn_reflns_theta_max 66.680
_diffrn_reflns_theta_min 2.904
_exptl_absorpt_coefficient_mu 2.663
_exptl_absorpt_correction_T_max 1.0000
_exptl_absorpt_correction_T_min 0.9003
_exptl_absorpt_correction_type multi-scan
_exptl_absorpt_process_details
;
SADABS-2016/2 (Bruker,2016/2) was used for absorption correction.
wR2(int) was 0.0739 before and 0.0477 after correction.
The Ratio of minimum to maximum transmission is 0.9003.
The \l/2 correction factor is 0.00150.
;
_exptl_crystal_colour orange
_exptl_crystal_density_diffrn 1.235
_exptl_crystal_description plate
_exptl_crystal_F_000 2752
_exptl_crystal_size_max 0.04
_exptl_crystal_size_mid 0.03
_exptl_crystal_size_min 0.015
_refine_diff_density_max 0.519
_refine_diff_density_min -0.477
_refine_diff_density_rms 0.120
_refine_ls_abs_structure_details
;
 Flack x determined using 4168 quotients [(I+)-(I-)]/[(I+)+(I-)]
 (Parsons, Flack and Wagner, Acta Cryst. B69 (2013) 249-259).
;
_refine_ls_abs_structure_Flack 0.041(6)
_refine_ls_extinction_method none
_refine_ls_goodness_of_fit_ref 1.060
_refine_ls_hydrogen_treatment constr
_refine_ls_matrix_type full
_refine_ls_number_parameters 745
_refine_ls_number_reflns 11727
_refine_ls_number_restraints 0
_refine_ls_restrained_S_all 1.060
_refine_ls_R_factor_all 0.0407
_refine_ls_R_factor_gt 0.0350
_refine_ls_shift/su_max 0.001
_refine_ls_shift/su_mean 0.000
_refine_ls_structure_factor_coef Fsqd
_refine_ls_weighting_details 'w=1/[\s^2^(Fo^2^)+(0.0767P)^2^] where P=(Fo^2^+2Fc^2^)/3'
_refine_ls_weighting_scheme calc
_refine_ls_wR_factor_gt 0.1064
_refine_ls_wR_factor_ref 0.1105
_reflns_Friedel_coverage 0.757
_reflns_Friedel_fraction_full 0.906
_reflns_Friedel_fraction_max 0.906
_reflns_number_gt 10544
_reflns_number_total 11727
_reflns_threshold_expression 'I > 2\s(I)'
_cod_data_source_file c8sc00434j2.cif
_cod_data_source_block scan_0m_CCDC1
_cod_depositor_comments 'Adding full bibliography for 1549273--1549274.cif.'
_cod_database_code 1549274
_shelx_shelxl_version_number 2014/7
_shelx_space_group_comment
;
The symmetry employed for this shelxl refinement is uniquely defined
by the following loop, which should always be used as a source of
symmetry information in preference to the above space-group names.
They are only intended as comments.
;
_shelx_estimated_absorpt_t_max 0.961
_shelx_estimated_absorpt_t_min 0.901
_olex2_refinement_description
;
1. Fixed Uiso
 At 1.2 times of:
  All C(H) groups, All C(H,H) groups
 At 1.5 times of:
  All C(H,H,H) groups
2.a Secondary CH2 refined with riding coordinates:
 C5(H5A,H5B), C18(H18A,H18B), C44(H44A,H44B), C60(H60A,H60B)
2.b Aromatic/amide H refined with riding coordinates:
 C12(H12), C13(H13), C14(H14), C25(H25), C26(H26), C27(H27), C35(H35),
 C36(H36), C37(H37), C40(H40), C41(H41), C42(H42)
2.c Idealised Me refined as rotating group:
 C2(H2A,H2B,H2C), C3(H3A,H3B,H3C), C4(H4A,H4B,H4C), C8(H8A,H8B,H8C), C9(H9A,
 H9B,H9C), C10(H10A,H10B,H10C), C21(H21A,H21B,H21C), C22(H22A,H22B,H22C),
 C23(H23A,H23B,H23C), C29(H29A,H29B,H29C), C30(H30A,H30B,H30C), C31(H31A,H31B,
 H31C), C46(H46A,H46B,H46C), C47(H47A,H47B,H47C), C48(H48A,H48B,H48C), C52(H52A,
 H52B,H52C), C53(H53A,H53B,H53C), C54(H54A,H54B,H54C), C57(H57A,H57B,H57C),
 C58(H58A,H58B,H58C), C59(H59A,H59B,H59C), C62(H62A,H62B,H62C), C63(H63A,H63B,
 H63C), C64(H64A,H64B,H64C)
;
_olex2_submission_special_instructions 'No special instructions were received'

loop_
_space_group_symop_operation_xyz
'x, y, z'
'x+1/2, -y+1/2, -z'
'-x, y+1/2, -z+1/2'
'-x+1/2, -y, z+1/2'

loop_
_atom_site_label
_atom_site_type_symbol
_atom_site_fract_x
_atom_site_fract_y
_atom_site_fract_z
_atom_site_U_iso_or_equiv
_atom_site_adp_type
_atom_site_occupancy
_atom_site_site_symmetry_order
_atom_site_calc_flag
_atom_site_refinement_flags_posn
Cu1 Cu 0.49287(5) 0.65749(3) 0.34954(2) 0.01576(15) Uani 1 1 d .
Cu2 Cu 0.49371(5) 0.53513(3) 0.41180(2) 0.01621(15) Uani 1 1 d .
Cl1 Cl 0.48859(8) 0.67218(5) 0.42662(3) 0.0181(2) Uani 1 1 d .
P2 P 0.36526(9) 0.47746(7) 0.44256(3) 0.0171(2) Uani 1 1 d .
P3 P 0.62580(9) 0.47505(6) 0.43723(3) 0.0153(2) Uani 1 1 d .
Cl4 Cl 0.49394(9) 0.52003(5) 0.33457(3) 0.0178(2) Uani 1 1 d .
P1A P 0.62395(9) 0.71700(6) 0.32209(3) 0.0150(2) Uani 1 1 d .
P0A P 0.36396(9) 0.70865(6) 0.31540(3) 0.0154(2) Uani 1 1 d .
O1 O 0.1358(3) 0.4914(2) 0.55965(14) 0.0513(12) Uani 1 1 d .
O2 O 0.8707(3) 0.28767(19) 0.42545(11) 0.0317(8) Uani 1 1 d .
O3 O 0.1626(3) 0.6610(2) 0.18748(11) 0.0308(8) Uani 1 1 d .
O4 O 0.8491(3) 0.9271(2) 0.33954(11) 0.0338(9) Uani 1 1 d .
N1 N 0.2511(3) 0.5210(2) 0.50988(13) 0.0247(9) Uani 1 1 d .
N2 N 0.7413(3) 0.3612(2) 0.40463(12) 0.0205(8) Uani 1 1 d .
N3 N 0.2615(3) 0.6535(2) 0.24642(11) 0.0183(8) Uani 1 1 d .
N4 N 0.7350(3) 0.8350(2) 0.35456(12) 0.0175(8) Uani 1 1 d .
C1 C 0.2873(4) 0.4033(3) 0.41329(15) 0.0247(10) Uani 1 1 d .
C2 C 0.2425(4) 0.4461(3) 0.37355(15) 0.0297(12) Uani 1 1 d .
H2A H 0.2045 0.4081 0.3561 0.045 Uiso 1 1 calc GR
H2B H 0.2948 0.4686 0.3554 0.045 Uiso 1 1 calc GR
H2C H 0.1996 0.4888 0.3838 0.045 Uiso 1 1 calc GR
C3 C 0.2077(4) 0.3675(3) 0.44253(16) 0.0305(12) Uani 1 1 d .
H3A H 0.1628 0.4095 0.4520 0.046 Uiso 1 1 calc GR
H3B H 0.2378 0.3428 0.4684 0.046 Uiso 1 1 calc GR
H3C H 0.1714 0.3272 0.4259 0.046 Uiso 1 1 calc GR
C4 C 0.3573(4) 0.3383(3) 0.39721(16) 0.0310(12) Uani 1 1 d .
H4A H 0.3793 0.3064 0.4223 0.046 Uiso 1 1 calc GR
H4B H 0.4140 0.3630 0.3830 0.046 Uiso 1 1 calc GR
H4C H 0.3235 0.3041 0.3761 0.046 Uiso 1 1 calc GR
C5 C 0.2817(4) 0.5511(3) 0.46663(14) 0.0200(10) Uani 1 1 d .
H5A H 0.3152 0.6029 0.4699 0.024 Uiso 1 1 calc R
H5B H 0.2241 0.5586 0.4474 0.024 Uiso 1 1 calc R
C6 C 0.1593(4) 0.5329(3) 0.52826(16) 0.0322(13) Uani 1 1 d .
C7 C 0.0890(4) 0.5969(3) 0.51047(17) 0.0315(12) Uani 1 1 d .
C8 C 0.0127(4) 0.6119(3) 0.54655(19) 0.0435(14) Uani 1 1 d .
H8A H 0.0455 0.6310 0.5732 0.065 Uiso 1 1 calc GR
H8B H -0.0218 0.5623 0.5531 0.065 Uiso 1 1 calc GR
H8C H -0.0342 0.6519 0.5364 0.065 Uiso 1 1 calc GR
C9 C 0.0348(4) 0.5638(4) 0.4703(2) 0.0502(17) Uani 1 1 d .
H9A H 0.0059 0.5123 0.4778 0.075 Uiso 1 1 calc GR
H9B H 0.0809 0.5571 0.4460 0.075 Uiso 1 1 calc GR
H9C H -0.0168 0.6009 0.4616 0.075 Uiso 1 1 calc GR
C10 C 0.1365(4) 0.6773(3) 0.50017(18) 0.0325(12) Uani 1 1 d .
H10A H 0.0857 0.7162 0.4929 0.049 Uiso 1 1 calc GR
H10B H 0.1810 0.6714 0.4751 0.049 Uiso 1 1 calc GR
H10C H 0.1732 0.6957 0.5259 0.049 Uiso 1 1 calc GR
C11 C 0.3220(4) 0.4676(3) 0.52764(14) 0.0227(10) Uani 1 1 d .
C12 C 0.3290(4) 0.4488(3) 0.57197(15) 0.0280(12) Uani 1 1 d .
H12 H 0.2832 0.4693 0.5925 0.034 Uiso 1 1 calc R
C13 C 0.4035(4) 0.3999(3) 0.58548(15) 0.0326(13) Uani 1 1 d .
H13 H 0.4097 0.3874 0.6158 0.039 Uiso 1 1 calc R
C14 C 0.4700(4) 0.3685(3) 0.55560(15) 0.0286(12) Uani 1 1 d .
H14 H 0.5206 0.3345 0.5659 0.034 Uiso 1 1 calc R
C15 C 0.4640(4) 0.3859(3) 0.51063(14) 0.0227(11) Uani 1 1 d .
C16 C 0.5344(4) 0.3406(3) 0.48183(14) 0.0215(10) Uani 1 1 d .
C17 C 0.6064(3) 0.3729(2) 0.45447(14) 0.0176(9) Uani 1 1 d .
C18 C 0.7044(3) 0.4400(2) 0.39182(14) 0.0189(9) Uani 1 1 d .
H18A H 0.6664 0.4363 0.3642 0.023 Uiso 1 1 calc R
H18B H 0.7594 0.4773 0.3872 0.023 Uiso 1 1 calc R
C19 C 0.8374(4) 0.3365(3) 0.40010(15) 0.0221(10) Uani 1 1 d .
C20 C 0.9010(4) 0.3689(3) 0.36185(15) 0.0226(10) Uani 1 1 d .
C21 C 0.8444(4) 0.3800(3) 0.31915(15) 0.0275(11) Uani 1 1 d .
H21A H 0.8901 0.3921 0.2953 0.041 Uiso 1 1 calc GR
H21B H 0.7980 0.4240 0.3225 0.041 Uiso 1 1 calc GR
H21C H 0.8087 0.3311 0.3123 0.041 Uiso 1 1 calc GR
C22 C 0.9506(4) 0.4470(3) 0.37618(17) 0.0302(11) Uani 1 1 d .
H22A H 0.9838 0.4389 0.4044 0.045 Uiso 1 1 calc GR
H22B H 0.9011 0.4887 0.3794 0.045 Uiso 1 1 calc GR
H22C H 0.9985 0.4630 0.3539 0.045 Uiso 1 1 calc GR
C23 C 0.9825(4) 0.3077(3) 0.35398(17) 0.0324(12) Uani 1 1 d .
H23A H 0.9534 0.2562 0.3465 0.049 Uiso 1 1 calc GR
H23B H 1.0219 0.3022 0.3807 0.049 Uiso 1 1 calc GR
H23C H 1.0241 0.3255 0.3297 0.049 Uiso 1 1 calc GR
C24 C 0.6743(3) 0.3228(2) 0.43367(14) 0.0190(9) Uani 1 1 d .
C25 C 0.6706(4) 0.2406(3) 0.43898(15) 0.0245(11) Uani 1 1 d .
H25 H 0.7175 0.2071 0.4253 0.029 Uiso 1 1 calc R
C26 C 0.5977(4) 0.2094(3) 0.46438(15) 0.0276(11) Uani 1 1 d .
H26 H 0.5923 0.1534 0.4670 0.033 Uiso 1 1 calc R
C27 C 0.5312(4) 0.2576(3) 0.48645(15) 0.0268(12) Uani 1 1 d .
H27 H 0.4832 0.2341 0.5048 0.032 Uiso 1 1 calc R
C28 C 0.7082(4) 0.5200(3) 0.47953(15) 0.0202(10) Uani 1 1 d .
C29 C 0.7492(4) 0.5970(3) 0.45891(17) 0.0264(11) Uani 1 1 d .
H29A H 0.7875 0.6259 0.4809 0.040 Uiso 1 1 calc GR
H29B H 0.6951 0.6305 0.4488 0.040 Uiso 1 1 calc GR
H29C H 0.7911 0.5835 0.4339 0.040 Uiso 1 1 calc GR
C30 C 0.6429(4) 0.5419(3) 0.51835(15) 0.0281(11) Uani 1 1 d .
H30A H 0.6148 0.4935 0.5310 0.042 Uiso 1 1 calc GR
H30B H 0.5902 0.5769 0.5083 0.042 Uiso 1 1 calc GR
H30C H 0.6818 0.5694 0.5407 0.042 Uiso 1 1 calc GR
C31 C 0.7905(4) 0.4647(3) 0.49388(16) 0.0267(11) Uani 1 1 d .
H31A H 0.8328 0.4532 0.4687 0.040 Uiso 1 1 calc GR
H31B H 0.7627 0.4151 0.5051 0.040 Uiso 1 1 calc GR
H31C H 0.8289 0.4904 0.5171 0.040 Uiso 1 1 calc GR
C32 C 0.3890(4) 0.4378(2) 0.49724(14) 0.0180(9) Uani 1 1 d .
C33 C 0.6001(3) 0.8193(2) 0.30554(14) 0.0181(9) Uani 1 1 d .
C34 C 0.6632(4) 0.8721(2) 0.32739(14) 0.0189(9) Uani 1 1 d .
C35 C 0.6515(4) 0.9533(3) 0.32341(15) 0.0251(11) Uani 1 1 d .
H35 H 0.6924 0.9888 0.3392 0.030 Uiso 1 1 calc R
C36 C 0.5788(4) 0.9818(3) 0.29586(16) 0.0279(11) Uani 1 1 d .
H36 H 0.5699 1.0376 0.2929 0.034 Uiso 1 1 calc R
C37 C 0.5191(4) 0.9307(2) 0.27265(15) 0.0243(11) Uani 1 1 d .
H37 H 0.4712 0.9520 0.2533 0.029 Uiso 1 1 calc R
C38 C 0.5278(3) 0.8477(2) 0.27713(13) 0.0186(10) Uani 1 1 d .
C39 C 0.4649(3) 0.7985(3) 0.24763(14) 0.0183(10) Uani 1 1 d .
C40 C 0.4771(4) 0.8117(3) 0.20244(14) 0.0238(11) Uani 1 1 d .
H40 H 0.5231 0.8502 0.1928 0.029 Uiso 1 1 calc R
C41 C 0.4232(4) 0.7694(3) 0.17146(15) 0.0298(12) Uani 1 1 d .
H41 H 0.4362 0.7771 0.1411 0.036 Uiso 1 1 calc R
C42 C 0.3508(4) 0.7163(3) 0.18392(14) 0.0236(10) Uani 1 1 d .
H42 H 0.3137 0.6883 0.1626 0.028 Uiso 1 1 calc R
C43 C 0.3343(3) 0.7054(2) 0.22887(14) 0.0168(9) Uani 1 1 d .
C44 C 0.2859(3) 0.6301(3) 0.29143(13) 0.0179(9) Uani 1 1 d .
H44A H 0.3211 0.5787 0.2914 0.021 Uiso 1 1 calc R
H44B H 0.2256 0.6240 0.3090 0.021 Uiso 1 1 calc R
C45 C 0.2813(4) 0.7826(3) 0.34151(14) 0.0227(10) Uani 1 1 d .
C46 C 0.3459(4) 0.8504(3) 0.35880(18) 0.0346(13) Uani 1 1 d .
H46A H 0.3068 0.8855 0.3776 0.052 Uiso 1 1 calc GR
H46B H 0.3720 0.8807 0.3340 0.052 Uiso 1 1 calc GR
H46C H 0.4000 0.8281 0.3759 0.052 Uiso 1 1 calc GR
C47 C 0.2049(4) 0.8159(3) 0.30978(16) 0.0279(11) Uani 1 1 d .
H47A H 0.1642 0.7724 0.2986 0.042 Uiso 1 1 calc GR
H47B H 0.2378 0.8421 0.2851 0.042 Uiso 1 1 calc GR
H47C H 0.1637 0.8544 0.3252 0.042 Uiso 1 1 calc GR
C48 C 0.2331(4) 0.7403(3) 0.38086(16) 0.0315(12) Uani 1 1 d .
H48A H 0.1957 0.7790 0.3981 0.047 Uiso 1 1 calc GR
H48B H 0.2838 0.7165 0.3994 0.047 Uiso 1 1 calc GR
H48C H 0.1892 0.6986 0.3701 0.047 Uiso 1 1 calc GR
C49 C 0.3920(3) 0.7439(2) 0.26029(14) 0.0173(9) Uani 1 1 d .
C50 C 0.1757(3) 0.6349(3) 0.22420(14) 0.0197(10) Uani 1 1 d .
C51 C 0.0972(3) 0.5813(3) 0.24568(14) 0.0211(10) Uani 1 1 d .
C52 C 0.1368(4) 0.5012(3) 0.26164(14) 0.0236(10) Uani 1 1 d .
H52A H 0.0822 0.4669 0.2703 0.035 Uiso 1 1 calc GR
H52B H 0.1798 0.5097 0.2869 0.035 Uiso 1 1 calc GR
H52C H 0.1736 0.4757 0.2379 0.035 Uiso 1 1 calc GR
C53 C 0.0437(4) 0.6262(3) 0.28260(16) 0.0323(12) Uani 1 1 d .
H53A H 0.0206 0.6775 0.2715 0.048 Uiso 1 1 calc GR
H53B H 0.0885 0.6349 0.3072 0.048 Uiso 1 1 calc GR
H53C H -0.0123 0.5946 0.2926 0.048 Uiso 1 1 calc GR
C54 C 0.0201(4) 0.5641(3) 0.21024(15) 0.0236(10) Uani 1 1 d .
H54A H 0.0508 0.5361 0.1856 0.035 Uiso 1 1 calc GR
H54B H -0.0079 0.6142 0.1998 0.035 Uiso 1 1 calc GR
H54C H -0.0317 0.5308 0.2227 0.035 Uiso 1 1 calc GR
C55 C 0.8278(4) 0.8666(3) 0.35882(14) 0.0199(10) Uani 1 1 d .
C56 C 0.9064(3) 0.8262(2) 0.38890(15) 0.0212(10) Uani 1 1 d .
C57 C 0.9891(4) 0.8866(3) 0.39518(16) 0.0286(11) Uani 1 1 d .
H57A H 0.9633 0.9343 0.4095 0.043 Uiso 1 1 calc GR
H57B H 1.0164 0.9009 0.3665 0.043 Uiso 1 1 calc GR
H57C H 1.0403 0.8632 0.4135 0.043 Uiso 1 1 calc GR
C58 C 0.9517(4) 0.7530(3) 0.36608(18) 0.0307(12) Uani 1 1 d .
H58A H 1.0069 0.7334 0.3835 0.046 Uiso 1 1 calc GR
H58B H 0.9747 0.7680 0.3367 0.046 Uiso 1 1 calc GR
H58C H 0.9024 0.7110 0.3635 0.046 Uiso 1 1 calc GR
C59 C 0.8657(4) 0.8053(3) 0.43432(15) 0.0259(10) Uani 1 1 d .
H59A H 0.9191 0.7877 0.4534 0.039 Uiso 1 1 calc GR
H59B H 0.8175 0.7625 0.4315 0.039 Uiso 1 1 calc GR
H59C H 0.8344 0.8522 0.4471 0.039 Uiso 1 1 calc GR
C60 C 0.7060(4) 0.7534(2) 0.36581(15) 0.0192(10) Uani 1 1 d .
H60A H 0.6719 0.7527 0.3945 0.023 Uiso 1 1 calc R
H60B H 0.7644 0.7190 0.3679 0.023 Uiso 1 1 calc R
C61 C 0.7019(4) 0.6712(3) 0.27877(15) 0.0216(10) Uani 1 1 d .
C62 C 0.7513(4) 0.5981(3) 0.29943(17) 0.0269(11) Uani 1 1 d .
H62A H 0.7888 0.5698 0.2769 0.040 Uiso 1 1 calc GR
H62B H 0.7012 0.5626 0.3115 0.040 Uiso 1 1 calc GR
H62C H 0.7952 0.6152 0.3230 0.040 Uiso 1 1 calc GR
C63 C 0.7802(4) 0.7283(3) 0.26055(17) 0.0294(12) Uani 1 1 d .
H63A H 0.8229 0.7457 0.2845 0.044 Uiso 1 1 calc GR
H63B H 0.7483 0.7746 0.2473 0.044 Uiso 1 1 calc GR
H63C H 0.8192 0.7007 0.2382 0.044 Uiso 1 1 calc GR
C64 C 0.6343(4) 0.6433(3) 0.24175(15) 0.0279(11) Uani 1 1 d .
H64A H 0.6727 0.6151 0.2195 0.042 Uiso 1 1 calc GR
H64B H 0.6023 0.6894 0.2283 0.042 Uiso 1 1 calc GR
H64C H 0.5846 0.6074 0.2538 0.042 Uiso 1 1 calc GR

loop_
_atom_site_aniso_label
_atom_site_aniso_U_11
_atom_site_aniso_U_22
_atom_site_aniso_U_33
_atom_site_aniso_U_23
_atom_site_aniso_U_13
_atom_site_aniso_U_12
Cu1 0.0128(4) 0.0184(3) 0.0160(3) 0.0030(2) -0.0019(3) -0.0019(3)
Cu2 0.0139(4) 0.0176(3) 0.0171(3) 0.0027(2) 0.0017(3) -0.0003(3)
Cl1 0.0207(6) 0.0177(4) 0.0159(5) -0.0017(3) -0.0017(4) 0.0007(4)
P2 0.0136(6) 0.0236(5) 0.0141(5) 0.0000(4) 0.0006(4) -0.0040(5)
P3 0.0139(6) 0.0151(5) 0.0167(5) 0.0026(4) -0.0003(4) -0.0001(4)
Cl4 0.0208(6) 0.0172(4) 0.0155(4) -0.0016(3) 0.0002(4) -0.0021(5)
P1A 0.0128(6) 0.0151(5) 0.0170(5) 0.0019(4) 0.0004(4) -0.0008(4)
P0A 0.0118(6) 0.0216(5) 0.0128(5) 0.0018(4) -0.0003(4) 0.0000(4)
O1 0.046(3) 0.049(2) 0.059(3) 0.000(2) 0.032(2) -0.005(2)
O2 0.026(2) 0.0345(18) 0.0348(19) 0.0068(16) -0.0110(16) 0.0093(15)
O3 0.027(2) 0.0402(18) 0.0252(18) 0.0086(15) -0.0111(15) -0.0075(16)
O4 0.028(2) 0.0393(19) 0.034(2) 0.0125(16) -0.0095(15) -0.0193(16)
N1 0.020(2) 0.032(2) 0.022(2) -0.0057(17) 0.0042(16) -0.0068(18)
N2 0.022(2) 0.0207(18) 0.0187(18) 0.0055(15) -0.0020(15) 0.0054(16)
N3 0.014(2) 0.0270(19) 0.0135(18) 0.0011(15) -0.0016(14) -0.0014(16)
N4 0.012(2) 0.0183(17) 0.0223(19) 0.0036(15) -0.0031(15) -0.0026(15)
C1 0.023(3) 0.034(2) 0.018(2) -0.002(2) -0.004(2) -0.007(2)
C2 0.022(3) 0.050(3) 0.017(2) -0.001(2) -0.0018(19) -0.009(2)
C3 0.023(3) 0.045(3) 0.023(2) -0.001(2) 0.001(2) -0.017(2)
C4 0.031(3) 0.031(2) 0.031(3) -0.011(2) 0.002(2) -0.009(2)
C5 0.013(3) 0.033(2) 0.014(2) -0.0006(19) 0.0051(18) -0.0020(19)
C6 0.033(3) 0.032(2) 0.032(3) -0.016(2) 0.024(2) -0.017(2)
C7 0.018(3) 0.043(3) 0.034(3) -0.018(2) 0.007(2) -0.005(2)
C8 0.026(4) 0.052(3) 0.053(3) -0.025(3) 0.015(3) -0.006(3)
C9 0.021(4) 0.076(4) 0.053(4) -0.035(3) 0.005(3) -0.009(3)
C10 0.022(3) 0.034(3) 0.042(3) -0.010(2) -0.002(2) 0.000(2)
C11 0.028(3) 0.021(2) 0.019(2) -0.0071(18) 0.0044(19) -0.014(2)
C12 0.038(3) 0.024(2) 0.021(2) -0.0063(19) 0.011(2) -0.014(2)
C13 0.054(4) 0.029(2) 0.014(2) -0.0057(19) 0.004(2) -0.024(2)
C14 0.040(4) 0.025(2) 0.021(2) 0.0030(19) -0.006(2) -0.012(2)
C15 0.028(3) 0.023(2) 0.017(2) 0.0025(18) -0.0002(19) -0.0119(19)
C16 0.029(3) 0.021(2) 0.015(2) 0.0022(17) -0.0041(18) -0.0042(19)
C17 0.018(3) 0.0179(19) 0.017(2) 0.0025(17) -0.0052(18) -0.0021(18)
C18 0.016(3) 0.024(2) 0.016(2) 0.0042(18) 0.0008(18) 0.0058(18)
C19 0.021(3) 0.021(2) 0.025(2) -0.0019(19) -0.0103(19) 0.0050(19)
C20 0.015(3) 0.024(2) 0.029(2) -0.0042(19) 0.0063(19) 0.0046(19)
C21 0.024(3) 0.037(3) 0.022(2) -0.003(2) -0.001(2) 0.002(2)
C22 0.023(3) 0.031(2) 0.036(3) -0.009(2) 0.005(2) -0.002(2)
C23 0.027(3) 0.031(2) 0.039(3) -0.010(2) 0.003(2) 0.005(2)
C24 0.018(3) 0.021(2) 0.017(2) 0.0004(17) -0.0085(18) -0.0008(18)
C25 0.029(3) 0.020(2) 0.024(2) -0.0013(18) -0.013(2) 0.002(2)
C26 0.041(4) 0.018(2) 0.024(2) 0.0064(19) -0.008(2) -0.001(2)
C27 0.037(4) 0.019(2) 0.025(2) 0.0085(18) -0.006(2) -0.009(2)
C28 0.018(3) 0.020(2) 0.023(2) -0.0006(18) -0.0028(19) -0.0030(19)
C29 0.020(3) 0.024(2) 0.036(3) -0.002(2) -0.001(2) -0.004(2)
C30 0.027(3) 0.033(2) 0.024(2) -0.007(2) 0.001(2) -0.007(2)
C31 0.021(3) 0.031(2) 0.029(3) -0.001(2) -0.003(2) -0.001(2)
C32 0.020(3) 0.0177(19) 0.017(2) 0.0015(17) 0.0013(18) -0.0100(18)
C33 0.018(3) 0.018(2) 0.018(2) 0.0016(17) 0.0040(18) -0.0001(17)
C34 0.021(3) 0.018(2) 0.017(2) 0.0014(17) -0.0003(18) -0.0023(18)
C35 0.031(3) 0.017(2) 0.027(2) 0.0005(18) -0.001(2) 0.000(2)
C36 0.034(3) 0.017(2) 0.033(3) 0.0070(19) -0.007(2) -0.002(2)
C37 0.024(3) 0.022(2) 0.027(2) 0.0076(18) -0.005(2) -0.0001(19)
C38 0.021(3) 0.023(2) 0.013(2) 0.0035(17) -0.0002(17) -0.0022(17)
C39 0.016(3) 0.0202(19) 0.019(2) 0.0042(17) -0.0008(17) 0.0053(17)
C40 0.025(3) 0.028(2) 0.018(2) 0.0057(18) -0.0027(19) -0.0045(19)
C41 0.034(3) 0.039(3) 0.016(2) 0.009(2) -0.001(2) -0.003(2)
C42 0.022(3) 0.035(2) 0.014(2) 0.0031(19) -0.0054(18) -0.001(2)
C43 0.010(2) 0.025(2) 0.016(2) 0.0056(17) -0.0041(17) 0.0024(18)
C44 0.011(3) 0.031(2) 0.012(2) 0.0038(18) 0.0016(17) -0.0034(19)
C45 0.015(3) 0.036(3) 0.017(2) -0.0028(19) 0.0053(18) 0.006(2)
C46 0.032(3) 0.035(3) 0.037(3) -0.017(2) -0.001(2) 0.004(2)
C47 0.018(3) 0.039(3) 0.027(3) -0.003(2) 0.002(2) 0.011(2)
C48 0.021(3) 0.053(3) 0.020(2) -0.001(2) 0.002(2) 0.008(2)
C49 0.015(3) 0.0204(19) 0.016(2) 0.0026(17) 0.0034(17) 0.0043(18)
C50 0.018(3) 0.023(2) 0.017(2) -0.0045(18) -0.0044(18) 0.0018(19)
C51 0.013(3) 0.032(2) 0.018(2) -0.0059(18) 0.0021(18) -0.0001(19)
C52 0.020(3) 0.033(2) 0.018(2) 0.0006(19) 0.0025(19) -0.004(2)
C53 0.017(3) 0.053(3) 0.027(3) -0.017(2) 0.000(2) -0.001(2)
C54 0.016(3) 0.032(2) 0.023(2) -0.0044(18) -0.0027(19) -0.0022(19)
C55 0.019(3) 0.025(2) 0.016(2) -0.0031(18) 0.0037(18) -0.0049(19)
C56 0.015(3) 0.022(2) 0.026(2) -0.0080(19) -0.0010(19) 0.0016(18)
C57 0.018(3) 0.030(2) 0.037(3) -0.012(2) 0.000(2) 0.000(2)
C58 0.018(3) 0.031(2) 0.044(3) -0.017(2) -0.002(2) 0.001(2)
C59 0.023(3) 0.031(2) 0.023(2) 0.001(2) -0.003(2) 0.002(2)
C60 0.015(3) 0.020(2) 0.023(2) 0.0014(18) 0.0031(18) -0.0032(18)
C61 0.016(3) 0.027(2) 0.023(2) -0.0006(19) 0.0057(19) -0.0008(19)
C62 0.022(3) 0.027(2) 0.032(3) -0.003(2) 0.004(2) -0.001(2)
C63 0.030(3) 0.028(2) 0.031(3) -0.004(2) 0.010(2) -0.002(2)
C64 0.031(3) 0.031(2) 0.021(2) -0.008(2) -0.001(2) 0.003(2)

loop_
_atom_type_symbol
_atom_type_description
_atom_type_scat_dispersion_real
_atom_type_scat_dispersion_imag
_atom_type_scat_source
C C 0.0181 0.0091 'International Tables Vol C Tables 4.2.6.8 and 6.1.1.4'
H H 0.0000 0.0000 'International Tables Vol C Tables 4.2.6.8 and 6.1.1.4'
Cl Cl 0.3639 0.7018 'International Tables Vol C Tables 4.2.6.8 and 6.1.1.4'
Cu Cu -1.9646 0.5888 'International Tables Vol C Tables 4.2.6.8 and 6.1.1.4'
N N 0.0311 0.0180 'International Tables Vol C Tables 4.2.6.8 and 6.1.1.4'
O O 0.0492 0.0322 'International Tables Vol C Tables 4.2.6.8 and 6.1.1.4'
P P 0.2955 0.4335 'International Tables Vol C Tables 4.2.6.8 and 6.1.1.4'

loop_
_geom_angle_atom_site_label_1
_geom_angle_atom_site_label_2
_geom_angle_atom_site_label_3
_geom_angle
Cl1 Cu1 Cu2 53.41(3)
Cl4 Cu1 Cu2 53.76(3)
Cl4 Cu1 Cl1 107.16(4)
P1A Cu1 Cu2 125.72(4)
P1A Cu1 Cl1 110.32(5)
P1A Cu1 Cl4 111.41(5)
P1A Cu1 P0A 106.96(4)
P0A Cu1 Cu2 127.23(4)
P0A Cu1 Cl1 113.87(5)
P0A Cu1 Cl4 107.14(5)
Cl1 Cu2 Cu1 53.70(3)
Cl1 Cu2 Cl4 107.23(4)
P2 Cu2 Cu1 127.23(4)
P2 Cu2 Cl1 108.96(5)
P2 Cu2 Cl4 111.97(5)
P3 Cu2 Cu1 125.22(4)
P3 Cu2 Cl1 113.93(5)
P3 Cu2 P2 107.50(4)
P3 Cu2 Cl4 107.32(5)
Cl4 Cu2 Cu1 53.55(3)
Cu2 Cl1 Cu1 72.89(3)
C1 P2 Cu2 122.99(16)
C5 P2 Cu2 111.52(15)
C5 P2 C1 106.6(2)
C32 P2 Cu2 113.87(16)
C32 P2 C1 107.0(2)
C32 P2 C5 89.7(2)
C17 P3 Cu2 114.44(16)
C17 P3 C18 90.0(2)
C17 P3 C28 105.8(2)
C18 P3 Cu2 111.11(15)
C18 P3 C28 107.0(2)
C28 P3 Cu2 123.28(15)
Cu1 Cl4 Cu2 72.69(3)
C33 P1A Cu1 112.69(16)
C33 P1A C60 89.7(2)
C33 P1A C61 107.3(2)
C60 P1A Cu1 111.76(15)
C60 P1A C61 107.4(2)
C61 P1A Cu1 122.91(15)
C44 P0A Cu1 111.50(15)
C44 P0A C45 107.1(2)
C45 P0A Cu1 122.88(15)
C49 P0A Cu1 112.93(16)
C49 P0A C44 89.51(19)
C49 P0A C45 107.7(2)
C6 N1 C5 124.6(4)
C6 N1 C11 123.6(4)
C11 N1 C5 111.2(4)
C19 N2 C18 124.7(4)
C19 N2 C24 122.3(4)
C24 N2 C18 110.6(4)
C43 N3 C44 110.8(3)
C50 N3 C43 123.0(4)
C50 N3 C44 125.9(4)
C34 N4 C60 110.9(4)
C55 N4 C34 121.2(4)
C55 N4 C60 125.9(4)
C2 C1 P2 106.9(3)
C3 C1 P2 113.1(3)
C3 C1 C2 111.0(4)
C3 C1 C4 110.5(4)
C4 C1 P2 105.7(3)
C4 C1 C2 109.4(4)
C1 C2 H2A 109.5
C1 C2 H2B 109.5
C1 C2 H2C 109.5
H2A C2 H2B 109.5
H2A C2 H2C 109.5
H2B C2 H2C 109.5
C1 C3 H3A 109.5
C1 C3 H3B 109.5
C1 C3 H3C 109.5
H3A C3 H3B 109.5
H3A C3 H3C 109.5
H3B C3 H3C 109.5
C1 C4 H4A 109.5
C1 C4 H4B 109.5
C1 C4 H4C 109.5
H4A C4 H4B 109.5
H4A C4 H4C 109.5
H4B C4 H4C 109.5
P2 C5 H5A 110.2
P2 C5 H5B 110.2
N1 C5 P2 107.5(3)
N1 C5 H5A 110.2
N1 C5 H5B 110.2
H5A C5 H5B 108.5
O1 C6 N1 117.9(5)
O1 C6 C7 120.5(5)
N1 C6 C7 121.6(4)
C8 C7 C6 106.7(5)
C9 C7 C6 109.1(4)
C9 C7 C8 107.5(4)
C10 C7 C6 115.0(4)
C10 C7 C8 106.9(4)
C10 C7 C9 111.3(5)
C7 C8 H8A 109.5
C7 C8 H8B 109.5
C7 C8 H8C 109.5
H8A C8 H8B 109.5
H8A C8 H8C 109.5
H8B C8 H8C 109.5
C7 C9 H9A 109.5
C7 C9 H9B 109.5
C7 C9 H9C 109.5
H9A C9 H9B 109.5
H9A C9 H9C 109.5
H9B C9 H9C 109.5
C7 C10 H10A 109.5
C7 C10 H10B 109.5
C7 C10 H10C 109.5
H10A C10 H10B 109.5
H10A C10 H10C 109.5
H10B C10 H10C 109.5
C12 C11 N1 123.9(4)
C12 C11 C32 121.1(5)
C32 C11 N1 115.0(4)
C11 C12 H12 120.7
C13 C12 C11 118.6(5)
C13 C12 H12 120.7
C12 C13 H13 119.4
C12 C13 C14 121.2(4)
C14 C13 H13 119.4
C13 C14 H14 119.4
C13 C14 C15 121.3(5)
C15 C14 H14 119.4
C14 C15 C16 115.1(4)
C14 C15 C32 117.1(4)
C32 C15 C16 127.6(4)
C17 C16 C15 126.8(4)
C17 C16 C27 117.8(4)
C27 C16 C15 115.1(4)
C16 C17 P3 129.9(3)
C16 C17 C24 120.1(4)
C24 C17 P3 109.9(3)
P3 C18 H18A 110.4
P3 C18 H18B 110.4
N2 C18 P3 106.8(3)
N2 C18 H18A 110.4
N2 C18 H18B 110.4
H18A C18 H18B 108.6
O2 C19 N2 119.7(5)
O2 C19 C20 120.2(4)
N2 C19 C20 120.1(4)
C21 C20 C19 113.4(4)
C21 C20 C22 111.2(4)
C21 C20 C23 108.5(4)
C22 C20 C19 109.6(4)
C23 C20 C19 106.7(4)
C23 C20 C22 107.2(4)
C20 C21 H21A 109.5
C20 C21 H21B 109.5
C20 C21 H21C 109.5
H21A C21 H21B 109.5
H21A C21 H21C 109.5
H21B C21 H21C 109.5
C20 C22 H22A 109.5
C20 C22 H22B 109.5
C20 C22 H22C 109.5
H22A C22 H22B 109.5
H22A C22 H22C 109.5
H22B C22 H22C 109.5
C20 C23 H23A 109.5
C20 C23 H23B 109.5
C20 C23 H23C 109.5
H23A C23 H23B 109.5
H23A C23 H23C 109.5
H23B C23 H23C 109.5
C17 C24 N2 115.6(4)
C25 C24 N2 123.0(4)
C25 C24 C17 121.3(5)
C24 C25 H25 120.9
C26 C25 C24 118.2(5)
C26 C25 H25 120.9
C25 C26 H26 119.1
C25 C26 C27 121.8(4)
C27 C26 H26 119.1
C16 C27 H27 119.7
C26 C27 C16 120.7(5)
C26 C27 H27 119.7
C29 C28 P3 106.2(3)
C30 C28 P3 106.1(3)
C30 C28 C29 109.0(4)
C31 C28 P3 113.3(3)
C31 C28 C29 111.0(4)
C31 C28 C30 111.0(4)
C28 C29 H29A 109.5
C28 C29 H29B 109.5
C28 C29 H29C 109.5
H29A C29 H29B 109.5
H29A C29 H29C 109.5
H29B C29 H29C 109.5
C28 C30 H30A 109.5
C28 C30 H30B 109.5
C28 C30 H30C 109.5
H30A C30 H30B 109.5
H30A C30 H30C 109.5
H30B C30 H30C 109.5
C28 C31 H31A 109.5
C28 C31 H31B 109.5
C28 C31 H31C 109.5
H31A C31 H31B 109.5
H31A C31 H31C 109.5
H31B C31 H31C 109.5
C11 C32 P2 110.9(3)
C11 C32 C15 120.7(4)
C15 C32 P2 128.4(3)
C34 C33 P1A 110.8(3)
C38 C33 P1A 128.2(3)
C38 C33 C34 120.8(4)
C33 C34 N4 114.9(4)
C35 C34 N4 124.3(4)
C35 C34 C33 120.8(4)
C34 C35 H35 120.7
C34 C35 C36 118.6(4)
C36 C35 H35 120.7
C35 C36 H36 119.4
C37 C36 C35 121.2(4)
C37 C36 H36 119.4
C36 C37 H37 119.4
C36 C37 C38 121.2(4)
C38 C37 H37 119.4
C33 C38 C37 117.2(4)
C33 C38 C39 126.2(4)
C37 C38 C39 116.2(4)
C40 C39 C38 115.6(4)
C40 C39 C49 117.1(4)
C49 C39 C38 127.2(4)
C39 C40 H40 119.4
C41 C40 C39 121.3(4)
C41 C40 H40 119.4
C40 C41 H41 119.2
C42 C41 C40 121.5(4)
C42 C41 H41 119.2
C41 C42 H42 121.1
C41 C42 C43 117.9(4)
C43 C42 H42 121.1
C42 C43 N3 124.0(4)
C42 C43 C49 121.1(4)
C49 C43 N3 114.9(4)
P0A C44 H44A 110.1
P0A C44 H44B 110.1
N3 C44 P0A 108.0(3)
N3 C44 H44A 110.1
N3 C44 H44B 110.1
H44A C44 H44B 108.4
C46 C45 P0A 107.0(3)
C46 C45 C48 108.8(4)
C47 C45 P0A 113.0(3)
C47 C45 C46 109.8(4)
C47 C45 C48 111.5(4)
C48 C45 P0A 106.5(3)
C45 C46 H46A 109.5
C45 C46 H46B 109.5
C45 C46 H46C 109.5
H46A C46 H46B 109.5
H46A C46 H46C 109.5
H46B C46 H46C 109.5
C45 C47 H47A 109.5
C45 C47 H47B 109.5
C45 C47 H47C 109.5
H47A C47 H47B 109.5
H47A C47 H47C 109.5
H47B C47 H47C 109.5
C45 C48 H48A 109.5
C45 C48 H48B 109.5
C45 C48 H48C 109.5
H48A C48 H48B 109.5
H48A C48 H48C 109.5
H48B C48 H48C 109.5
C39 C49 P0A 127.8(3)
C43 C49 P0A 111.1(3)
C43 C49 C39 121.0(4)
O3 C50 N3 119.4(4)
O3 C50 C51 119.8(4)
N3 C50 C51 120.8(4)
C52 C51 C50 113.6(4)
C52 C51 C53 111.6(4)
C52 C51 C54 107.5(4)
C53 C51 C50 110.6(4)
C54 C51 C50 106.9(4)
C54 C51 C53 106.1(4)
C51 C52 H52A 109.5
C51 C52 H52B 109.5
C51 C52 H52C 109.5
H52A C52 H52B 109.5
H52A C52 H52C 109.5
H52B C52 H52C 109.5
C51 C53 H53A 109.5
C51 C53 H53B 109.5
C51 C53 H53C 109.5
H53A C53 H53B 109.5
H53A C53 H53C 109.5
H53B C53 H53C 109.5
C51 C54 H54A 109.5
C51 C54 H54B 109.5
C51 C54 H54C 109.5
H54A C54 H54B 109.5
H54A C54 H54C 109.5
H54B C54 H54C 109.5
O4 C55 N4 119.9(4)
O4 C55 C56 118.9(4)
N4 C55 C56 121.1(4)
C57 C56 C55 106.9(4)
C57 C56 C58 106.8(4)
C58 C56 C55 111.1(4)
C59 C56 C55 112.1(4)
C59 C56 C57 108.0(4)
C59 C56 C58 111.7(4)
C56 C57 H57A 109.5
C56 C57 H57B 109.5
C56 C57 H57C 109.5
H57A C57 H57B 109.5
H57A C57 H57C 109.5
H57B C57 H57C 109.5
C56 C58 H58A 109.5
C56 C58 H58B 109.5
C56 C58 H58C 109.5
H58A C58 H58B 109.5
H58A C58 H58C 109.5
H58B C58 H58C 109.5
C56 C59 H59A 109.5
C56 C59 H59B 109.5
C56 C59 H59C 109.5
H59A C59 H59B 109.5
H59A C59 H59C 109.5
H59B C59 H59C 109.5
P1A C60 H60A 110.1
P1A C60 H60B 110.1
N4 C60 P1A 107.8(3)
N4 C60 H60A 110.1
N4 C60 H60B 110.1
H60A C60 H60B 108.5
C62 C61 P1A 107.1(3)
C62 C61 C63 109.9(4)
C63 C61 P1A 113.3(3)
C64 C61 P1A 107.5(3)
C64 C61 C62 108.7(4)
C64 C61 C63 110.3(4)
C61 C62 H62A 109.5
C61 C62 H62B 109.5
C61 C62 H62C 109.5
H62A C62 H62B 109.5
H62A C62 H62C 109.5
H62B C62 H62C 109.5
C61 C63 H63A 109.5
C61 C63 H63B 109.5
C61 C63 H63C 109.5
H63A C63 H63B 109.5
H63A C63 H63C 109.5
H63B C63 H63C 109.5
C61 C64 H64A 109.5
C61 C64 H64B 109.5
C61 C64 H64C 109.5
H64A C64 H64B 109.5
H64A C64 H64C 109.5
H64B C64 H64C 109.5

loop_
_geom_bond_atom_site_label_1
_geom_bond_atom_site_label_2
_geom_bond_distance
Cu1 Cu2 2.7980(8)
Cu1 Cl1 2.3595(10)
Cu1 Cl4 2.3574(10)
Cu1 P1A 2.2181(13)
Cu1 P0A 2.2215(13)
Cu2 Cl1 2.3507(10)
Cu2 P2 2.2159(13)
Cu2 P3 2.2117(13)
Cu2 Cl4 2.3639(10)
P2 C1 1.868(5)
P2 C5 1.839(5)
P2 C32 1.822(4)
P3 C17 1.817(4)
P3 C18 1.848(4)
P3 C28 1.871(5)
P1A C33 1.824(4)
P1A C60 1.846(5)
P1A C61 1.863(5)
P0A C44 1.849(5)
P0A C45 1.860(5)
P0A C49 1.820(4)
O1 C6 1.226(6)
O2 C19 1.216(5)
O3 C50 1.214(6)
O4 C55 1.211(5)
N1 C5 1.471(6)
N1 C6 1.390(6)
N1 C11 1.429(7)
N2 C18 1.472(5)
N2 C19 1.386(6)
N2 C24 1.429(6)
N3 C43 1.428(6)
N3 C44 1.464(5)
N3 C50 1.391(6)
N4 C34 1.428(6)
N4 C55 1.384(6)
N4 C60 1.469(5)
C1 C2 1.536(7)
C1 C3 1.531(7)
C1 C4 1.534(7)
C2 H2A 0.9800
C2 H2B 0.9800
C2 H2C 0.9800
C3 H3A 0.9800
C3 H3B 0.9800
C3 H3C 0.9800
C4 H4A 0.9800
C4 H4B 0.9800
C4 H4C 0.9800
C5 H5A 0.9900
C5 H5B 0.9900
C6 C7 1.543(8)
C7 C8 1.536(7)
C7 C9 1.533(7)
C7 C10 1.533(7)
C8 H8A 0.9800
C8 H8B 0.9800
C8 H8C 0.9800
C9 H9A 0.9800
C9 H9B 0.9800
C9 H9C 0.9800
C10 H10A 0.9800
C10 H10B 0.9800
C10 H10C 0.9800
C11 C12 1.389(7)
C11 C32 1.396(7)
C12 H12 0.9500
C12 C13 1.373(8)
C13 H13 0.9500
C13 C14 1.392(7)
C14 H14 0.9500
C14 C15 1.402(6)
C15 C16 1.509(7)
C15 C32 1.408(7)
C16 C17 1.400(6)
C16 C27 1.405(6)
C17 C24 1.406(7)
C18 H18A 0.9900
C18 H18B 0.9900
C19 C20 1.553(7)
C20 C21 1.524(7)
C20 C22 1.542(7)
C20 C23 1.538(6)
C21 H21A 0.9800
C21 H21B 0.9800
C21 H21C 0.9800
C22 H22A 0.9800
C22 H22B 0.9800
C22 H22C 0.9800
C23 H23A 0.9800
C23 H23B 0.9800
C23 H23C 0.9800
C24 C25 1.393(6)
C25 H25 0.9500
C25 C26 1.367(7)
C26 H26 0.9500
C26 C27 1.392(7)
C27 H27 0.9500
C28 C29 1.545(6)
C28 C30 1.526(7)
C28 C31 1.525(7)
C29 H29A 0.9800
C29 H29B 0.9800
C29 H29C 0.9800
C30 H30A 0.9800
C30 H30B 0.9800
C30 H30C 0.9800
C31 H31A 0.9800
C31 H31B 0.9800
C31 H31C 0.9800
C33 C34 1.405(6)
C33 C38 1.398(6)
C34 C35 1.381(6)
C35 H35 0.9500
C35 C36 1.387(7)
C36 H36 0.9500
C36 C37 1.381(7)
C37 H37 0.9500
C37 C38 1.410(6)
C38 C39 1.494(6)
C39 C40 1.403(6)
C39 C49 1.410(6)
C40 H40 0.9500
C40 C41 1.393(7)
C41 H41 0.9500
C41 C42 1.386(7)
C42 H42 0.9500
C42 C43 1.399(6)
C43 C49 1.399(6)
C44 H44A 0.9900
C44 H44B 0.9900
C45 C46 1.536(7)
C45 C47 1.530(7)
C45 C48 1.541(7)
C46 H46A 0.9800
C46 H46B 0.9800
C46 H46C 0.9800
C47 H47A 0.9800
C47 H47B 0.9800
C47 H47C 0.9800
C48 H48A 0.9800
C48 H48B 0.9800
C48 H48C 0.9800
C50 C51 1.549(7)
C51 C52 1.531(6)
C51 C53 1.539(6)
C51 C54 1.536(6)
C52 H52A 0.9800
C52 H52B 0.9800
C52 H52C 0.9800
C53 H53A 0.9800
C53 H53B 0.9800
C53 H53C 0.9800
C54 H54A 0.9800
C54 H54B 0.9800
C54 H54C 0.9800
C55 C56 1.568(7)
C56 C57 1.533(6)
C56 C58 1.544(6)
C56 C59 1.531(6)
C57 H57A 0.9800
C57 H57B 0.9800
C57 H57C 0.9800
C58 H58A 0.9800
C58 H58B 0.9800
C58 H58C 0.9800
C59 H59A 0.9800
C59 H59B 0.9800
C59 H59C 0.9800
C60 H60A 0.9900
C60 H60B 0.9900
C61 C62 1.538(7)
C61 C63 1.542(7)
C61 C64 1.532(7)
C62 H62A 0.9800
C62 H62B 0.9800
C62 H62C 0.9800
C63 H63A 0.9800
C63 H63B 0.9800
C63 H63C 0.9800
C64 H64A 0.9800
C64 H64B 0.9800
C64 H64C 0.9800

loop_
_smtbx_masks_void_nr
_smtbx_masks_void_average_x
_smtbx_masks_void_average_y
_smtbx_masks_void_average_z
_smtbx_masks_void_volume
_smtbx_masks_void_count_electrons
1 0.210 -0.096 0.873 194.1 44.3
2 0.290 0.096 0.373 194.1 46.4
3 0.008 0.345 0.235 24.3 0.0
4 -0.210 0.404 0.627 194.1 46.4
5 -0.290 0.596 0.127 194.1 44.2
6 -0.008 0.845 0.265 24.3 0.0
7 0.177 0.233 0.971 9.6 0.0
8 0.188 0.605 0.784 9.4 0.0
9 0.312 0.395 0.284 9.4 0.0
10 0.323 0.767 0.471 9.6 0.0
11 0.492 0.655 0.735 24.3 0.0
12 0.508 0.155 0.765 24.3 0.0
13 0.677 0.267 0.029 9.6 0.0
14 0.688 0.895 0.216 9.4 0.0
15 0.812 0.105 0.716 9.4 0.0
16 0.823 0.733 0.529 9.6 0.0
